data_4328871
loop_
_publ_author_name
'Shivaiah Vaddypally'
'Sandeep K. Kondaveeti'
'Michael J. Zdilla'

_publ_section_title
;
 Synthesis of a High-Valent, Four-Coordinate Manganese Cubane Cluster with
 a Pendant Mn Atom: Photosystem II-Inspired Manganese-Nitrogen Clusters
;
_journal_name_full 'Inorganic Chemistry'
_journal_page_first 3950
_journal_page_last 3952
_journal_paper_doi 10.1021/ic300502s
_journal_volume 51
_journal_year 2012
_chemical_formula_moiety '[C40 H90 Li4 Mn4 N11], [C5 H12]'
_chemical_formula_sum 'C45 H102 Li4 Mn4 N11'
_chemical_formula_weight 1044.90
_chemical_name_systematic
; 
 ? 
;
_space_group_IT_number 62
_symmetry_cell_setting orthorhombic
_symmetry_space_group_name_Hall '-P 2ac 2n'
_symmetry_space_group_name_H-M 'P n m a'
_atom_sites_solution_hydrogens geom
_atom_sites_solution_primary direct
_atom_sites_solution_secondary difmap
_audit_creation_method SHELXL-97
_cell_angle_alpha 90.00
_cell_angle_beta 90.00
_cell_angle_gamma 90.00
_cell_formula_units_Z 4
_cell_length_a 29.578(6)
_cell_length_b 16.627(3)
_cell_length_c 12.535(3)
_cell_measurement_reflns_used 9945
_cell_measurement_temperature 173(2)
_cell_measurement_theta_max 27.876
_cell_measurement_theta_min 2.454
_cell_volume 6165(2)
_computing_cell_refinement 'SAINT (Bruker AXS)'
_computing_data_collection 'COSMO (Bruker AXS)'
_computing_data_reduction 'SADABS (Bruker AXS)'
_computing_molecular_graphics 'SHELXL-97, XP (Sheldrick, 2008)'
_computing_publication_material 'APEX2 (Bruker AXS)'
_computing_structure_refinement 'SHELXL-97 (Sheldrick, 2008)'
_computing_structure_solution 'SHELXS-97 (Sheldrick, 2008)'
_diffrn_ambient_temperature 173(2)
_diffrn_detector_area_resol_mean 8.333
_diffrn_measured_fraction_theta_full 1.000
_diffrn_measured_fraction_theta_max 1.000
_diffrn_measurement_device_type 'Bruker Kappa APEX II DUO'
_diffrn_measurement_method 'phi and omega scans'
_diffrn_radiation_monochromator graphite
_diffrn_radiation_source 'fine-focus sealed tube'
_diffrn_radiation_type MoK\a
_diffrn_radiation_wavelength 0.71073
_diffrn_reflns_av_R_equivalents 0.0386
_diffrn_reflns_av_sigmaI/netI 0.0162
_diffrn_reflns_limit_h_max 35
_diffrn_reflns_limit_h_min -35
_diffrn_reflns_limit_k_max 19
_diffrn_reflns_limit_k_min -19
_diffrn_reflns_limit_l_max 14
_diffrn_reflns_limit_l_min -13
_diffrn_reflns_number 74845
_diffrn_reflns_theta_full 25.03
_diffrn_reflns_theta_max 25.03
_diffrn_reflns_theta_min 1.76
_exptl_absorpt_coefficient_mu 0.836
_exptl_absorpt_correction_T_max 0.9361
_exptl_absorpt_correction_T_min 0.8506
_exptl_absorpt_correction_type multi-scan
_exptl_absorpt_process_details
;
 95454 Corrected reflections written to file
 Estimated minimum and maximum transmission:  0.6532  0.7456
 The ratio of these values is more reliable than their absolute values!
 Additional spherical absorption correction applied with mu*r =  0.2000
 Lambda/2 correction factor = 0.0015
;
_exptl_crystal_colour black
_exptl_crystal_density_diffrn 1.126
_exptl_crystal_description block
_exptl_crystal_F_000 2244
_exptl_crystal_size_max 0.20
_exptl_crystal_size_mid 0.15
_exptl_crystal_size_min 0.08
_refine_diff_density_max 0.756
_refine_diff_density_min -0.636
_refine_diff_density_rms 0.078
_refine_ls_extinction_method none
_refine_ls_goodness_of_fit_ref 1.084
_refine_ls_hydrogen_treatment constr
_refine_ls_matrix_type full
_refine_ls_number_parameters 396
_refine_ls_number_reflns 5641
_refine_ls_number_restraints 24
_refine_ls_restrained_S_all 1.082
_refine_ls_R_factor_all 0.0630
_refine_ls_R_factor_gt 0.0545
_refine_ls_shift/su_max 0.003
_refine_ls_shift/su_mean 0.000
_refine_ls_structure_factor_coef Fsqd
_refine_ls_weighting_details 'calc w=1/[\s^2^(Fo^2^)+(0.0502P)^2^+18.0113P] where P=(Fo^2^+2Fc^2^)/3'
_refine_ls_weighting_scheme calc
_refine_ls_wR_factor_gt 0.1316
_refine_ls_wR_factor_ref 0.1389
_reflns_number_gt 4919
_reflns_number_total 5641
_reflns_threshold_expression >2sigma(I)
_cod_data_source_file ic300502s_si_002_3.cif
_cod_data_source_block 1a_2
_cod_database_code 4328871

loop_
_symmetry_equiv_pos_as_xyz
'x, y, z'
'-x+1/2, -y, z+1/2'
'-x, y+1/2, -z'
'x+1/2, -y+1/2, -z+1/2'
'-x, -y, -z'
'x-1/2, y, -z-1/2'
'x, -y-1/2, z'
'-x-1/2, y-1/2, z-1/2'

loop_
_atom_site_label
_atom_site_type_symbol
_atom_site_fract_x
_atom_site_fract_y
_atom_site_fract_z
_atom_site_U_iso_or_equiv
_atom_site_adp_type
_atom_site_occupancy
_atom_site_symmetry_multiplicity
_atom_site_calc_flag
_atom_site_refinement_flags
_atom_site_disorder_assembly
_atom_site_disorder_group
Mn1 Mn 0.25744(2) 0.2500 0.32111(6) 0.02707(19) Uani 1 2 d S . .
Mn2 Mn 0.28355(2) 0.2500 0.51385(5) 0.02215(18) Uani 1 2 d S . .
Mn3 Mn 0.329579(17) 0.17419(3) 0.37542(4) 0.02598(15) Uani 1 1 d . . .
N1 N 0.26722(9) 0.16458(16) 0.4197(2) 0.0252(6) Uani 1 1 d . . .
N2 N 0.31845(13) 0.2500 0.2645(3) 0.0274(9) Uani 1 2 d S . .
N3 N 0.34719(13) 0.2500 0.4811(3) 0.0253(8) Uani 1 2 d S . .
N11 N 0.21184(15) 0.2500 0.2416(3) 0.0370(10) Uani 1 2 d S . .
N21 N 0.26704(14) 0.2500 0.6417(3) 0.0292(9) Uani 0.50 1 d P D .
N31 N 0.36304(11) 0.09407(19) 0.3552(2) 0.0374(7) Uani 1 1 d . B .
N41 N 0.39182(14) 0.1498(3) 0.6616(3) 0.0624(11) Uani 1 1 d . E .
N42 N 0.45370(19) 0.2500 0.4847(5) 0.0674(17) Uani 1 2 d S . .
Li2 Li 0.3523(4) 0.2500 0.6558(8) 0.049(2) Uani 1 2 d S . .
Li3 Li 0.4040(2) 0.1662(4) 0.5037(6) 0.0488(17) Uani 1 1 d . . .
Li4 Li 0.4322(4) 0.2500 0.6403(10) 0.060(3) Uani 1 2 d S . .
C11 C 0.23898(13) 0.0915(2) 0.4400(3) 0.0364(8) Uani 1 1 d . . .
C12 C 0.23634(14) 0.0430(2) 0.3359(3) 0.0458(10) Uani 1 1 d . . .
H12A H 0.2668 0.0263 0.3146 0.069 Uiso 1 1 calc R . .
H12B H 0.2230 0.0764 0.2797 0.069 Uiso 1 1 calc R . .
H12C H 0.2175 -0.0048 0.3471 0.069 Uiso 1 1 calc R . .
C13 C 0.19047(14) 0.1169(3) 0.4730(4) 0.0516(11) Uani 1 1 d . . .
H13A H 0.1767 0.1485 0.4156 0.077 Uiso 1 1 calc R . .
H13B H 0.1919 0.1494 0.5382 0.077 Uiso 1 1 calc R . .
H13C H 0.1722 0.0688 0.4862 0.077 Uiso 1 1 calc R . .
C14 C 0.26159(17) 0.0415(2) 0.5282(4) 0.0541(12) Uani 1 1 d . . .
H14A H 0.2920 0.0259 0.5054 0.081 Uiso 1 1 calc R . .
H14B H 0.2436 -0.0068 0.5420 0.081 Uiso 1 1 calc R . .
H14C H 0.2636 0.0737 0.5936 0.081 Uiso 1 1 calc R . .
C21 C 0.33348(18) 0.2500 0.1509(4) 0.0382(13) Uani 1 2 d S . .
C22 C 0.38587(19) 0.2500 0.1467(4) 0.0500(16) Uani 1 2 d S . .
H22A H 0.3974 0.2987 0.1813 0.075 Uiso 0.50 1 calc PR A -1
H22B H 0.3959 0.2488 0.0722 0.075 Uiso 0.50 1 calc PR A -1
H22C H 0.3975 0.2025 0.1840 0.075 Uiso 0.50 1 calc PR A -1
C23 C 0.31388(17) 0.1747(4) 0.0971(3) 0.0678(16) Uani 1 1 d . . .
H23A H 0.2808 0.1765 0.1005 0.102 Uiso 1 1 calc R . .
H23B H 0.3248 0.1266 0.1341 0.102 Uiso 1 1 calc R . .
H23C H 0.3235 0.1730 0.0224 0.102 Uiso 1 1 calc R . .
C31 C 0.38881(17) 0.0214(3) 0.3267(4) 0.0560(12) Uani 1 1 d . . .
C32 C 0.3680(3) -0.0496(5) 0.3979(8) 0.055(3) Uani 0.527(9) 1 d P B 1
H32A H 0.3427 -0.0288 0.4402 0.083 Uiso 0.527(9) 1 calc PR B 1
H32B H 0.3913 -0.0708 0.4457 0.083 Uiso 0.527(9) 1 calc PR B 1
H32C H 0.3571 -0.0928 0.3512 0.083 Uiso 0.527(9) 1 calc PR B 1
C33 C 0.4358(3) 0.0312(6) 0.3364(11) 0.076(4) Uani 0.527(9) 1 d P B 1
H33A H 0.4450 0.0195 0.4099 0.114 Uiso 0.527(9) 1 calc PR B 1
H33B H 0.4440 0.0867 0.3186 0.114 Uiso 0.527(9) 1 calc PR B 1
H33C H 0.4512 -0.0058 0.2876 0.114 Uiso 0.527(9) 1 calc PR B 1
C34 C 0.3728(4) -0.0024(6) 0.2074(8) 0.073(3) Uani 0.527(9) 1 d P B 1
H34A H 0.3430 -0.0282 0.2105 0.109 Uiso 0.527(9) 1 calc PR B 1
H34B H 0.3947 -0.0397 0.1760 0.109 Uiso 0.527(9) 1 calc PR B 1
H34C H 0.3710 0.0462 0.1635 0.109 Uiso 0.527(9) 1 calc PR B 1
C32' C 0.4266(4) 0.0478(7) 0.2375(10) 0.069(4) Uani 0.473(9) 1 d P B 2
H32D H 0.4523 0.0733 0.2732 0.104 Uiso 0.473(9) 1 calc PR B 2
H32E H 0.4130 0.0859 0.1871 0.104 Uiso 0.473(9) 1 calc PR B 2
H32F H 0.4369 0.0000 0.1988 0.104 Uiso 0.473(9) 1 calc PR B 2
C33' C 0.3603(4) -0.0412(6) 0.2912(12) 0.074(5) Uani 0.473(9) 1 d P B 2
H33D H 0.3382 -0.0540 0.3470 0.111 Uiso 0.473(9) 1 calc PR B 2
H33E H 0.3785 -0.0890 0.2753 0.111 Uiso 0.473(9) 1 calc PR B 2
H33F H 0.3443 -0.0240 0.2265 0.111 Uiso 0.473(9) 1 calc PR B 2
C34' C 0.4187(4) -0.0043(6) 0.4265(10) 0.068(4) Uani 0.473(9) 1 d P B 2
H34D H 0.3989 -0.0214 0.4849 0.102 Uiso 0.473(9) 1 calc PR B 2
H34E H 0.4370 0.0416 0.4498 0.102 Uiso 0.473(9) 1 calc PR B 2
H34F H 0.4386 -0.0488 0.4062 0.102 Uiso 0.473(9) 1 calc PR B 2
C111 C 0.1711(2) 0.2500 0.1746(5) 0.0541(17) Uani 1 2 d S . .
C112 C 0.1714(3) 0.1780(5) 0.1059(7) 0.153(5) Uani 1 1 d . . .
H11A H 0.1985 0.1783 0.0611 0.229 Uiso 1 1 calc R . .
H11B H 0.1444 0.1782 0.0603 0.229 Uiso 1 1 calc R . .
H11C H 0.1713 0.1296 0.1505 0.229 Uiso 1 1 calc R . .
C113 C 0.1296(3) 0.2500 0.2425(8) 0.281(15) Uani 1 2 d S . .
H11D H 0.1028 0.2500 0.1967 0.422 Uiso 0.50 1 calc PR C -1
H11E H 0.1295 0.2981 0.2876 0.422 Uiso 0.50 1 calc PR C -1
H11F H 0.1295 0.2019 0.2876 0.422 Uiso 0.50 1 calc PR C -1
C211 C 0.24719(14) 0.2500 0.7479(3) 0.0325(11) Uani 1 2 d SD . .
C212 C 0.19774(17) 0.2787(4) 0.7435(6) 0.063(3) Uani 0.50 1 d PD D -1
H21A H 0.1966 0.3331 0.7132 0.095 Uiso 0.50 1 calc PR D -1
H21B H 0.1851 0.2795 0.8158 0.095 Uiso 0.50 1 calc PR D -1
H21C H 0.1801 0.2420 0.6987 0.095 Uiso 0.50 1 calc PR D -1
C213 C 0.2491(2) 0.16470(18) 0.7955(6) 0.043(2) Uani 0.50 1 d PD D -1
H21D H 0.2805 0.1464 0.7982 0.064 Uiso 0.50 1 calc PR D -1
H21E H 0.2314 0.1280 0.7508 0.064 Uiso 0.50 1 calc PR D -1
H21F H 0.2364 0.1654 0.8678 0.064 Uiso 0.50 1 calc PR D -1
C214 C 0.2751(2) 0.3077(3) 0.8178(6) 0.057(3) Uani 0.50 1 d PD D -1
H21G H 0.3066 0.2894 0.8203 0.086 Uiso 0.50 1 calc PR D -1
H21H H 0.2626 0.3084 0.8903 0.086 Uiso 0.50 1 calc PR D -1
H21I H 0.2738 0.3620 0.7876 0.086 Uiso 0.50 1 calc PR D -1
C411 C 0.41179(13) 0.0973(3) 0.7432(3) 0.0631(14) Uani 1 1 d D . .
C412 C 0.4117(5) 0.0090(3) 0.7060(10) 0.225(16) Uani 0.609(14) 1 d PD E 1
H41A H 0.4266 0.0050 0.6364 0.337 Uiso 0.609(14) 1 calc PR E 1
H41B H 0.3804 -0.0100 0.7000 0.337 Uiso 0.609(14) 1 calc PR E 1
H41C H 0.4280 -0.0241 0.7580 0.337 Uiso 0.609(14) 1 calc PR E 1
C413 C 0.3857(3) 0.1042(8) 0.8492(5) 0.154(10) Uani 0.609(14) 1 d PD E 1
H41D H 0.3541 0.0890 0.8378 0.231 Uiso 0.609(14) 1 calc PR E 1
H41E H 0.3871 0.1598 0.8750 0.231 Uiso 0.609(14) 1 calc PR E 1
H41F H 0.3993 0.0683 0.9022 0.231 Uiso 0.609(14) 1 calc PR E 1
C414 C 0.46091(18) 0.1252(7) 0.7604(8) 0.100(5) Uani 0.609(14) 1 d PD E 1
H41G H 0.4780 0.1182 0.6941 0.149 Uiso 0.609(14) 1 calc PR E 1
H41H H 0.4748 0.0931 0.8171 0.149 Uiso 0.609(14) 1 calc PR E 1
H41I H 0.4611 0.1821 0.7808 0.149 Uiso 0.609(14) 1 calc PR E 1
C410 C 0.4216(10) 0.1376(16) 0.8514(14) 0.29(4) Uani 0.391(14) 1 d PD E 2
H41J H 0.4503 0.1669 0.8472 0.435 Uiso 0.391(14) 1 calc PR E 2
H41K H 0.4236 0.0963 0.9070 0.435 Uiso 0.391(14) 1 calc PR E 2
H41L H 0.3971 0.1751 0.8687 0.435 Uiso 0.391(14) 1 calc PR E 2
C41' C 0.4502(4) 0.0385(8) 0.7155(15) 0.147(15) Uani 0.391(14) 1 d PD E 2
H41M H 0.4590 0.0457 0.6407 0.220 Uiso 0.391(14) 1 calc PR E 2
H41N H 0.4398 -0.0169 0.7265 0.220 Uiso 0.391(14) 1 calc PR E 2
H41O H 0.4763 0.0491 0.7616 0.220 Uiso 0.391(14) 1 calc PR E 2
C41" C 0.3667(3) 0.0513(10) 0.749(3) 0.33(4) Uani 0.391(14) 1 d PD E 2
H41P H 0.3653 0.0118 0.6915 0.500 Uiso 0.391(14) 1 calc PR E 2
H41Q H 0.3415 0.0892 0.7426 0.500 Uiso 0.391(14) 1 calc PR E 2
H41R H 0.3646 0.0234 0.8182 0.500 Uiso 0.391(14) 1 calc PR E 2
C421 C 0.5040(2) 0.2500 0.4747(6) 0.072(2) Uani 1 2 d SD . .
C422 C 0.5146(8) 0.3143(6) 0.3900(11) 0.46(4) Uani 0.50 1 d PD F -1
H42A H 0.5007 0.2990 0.3220 0.696 Uiso 0.50 1 calc PR F -1
H42B H 0.5474 0.3185 0.3808 0.696 Uiso 0.50 1 calc PR F -1
H42C H 0.5025 0.3663 0.4132 0.696 Uiso 0.50 1 calc PR F -1
C423 C 0.5270(6) 0.2728(8) 0.5807(9) 0.165(9) Uani 0.50 1 d PD F -1
H42D H 0.5159 0.3254 0.6044 0.247 Uiso 0.50 1 calc PR F -1
H42E H 0.5598 0.2753 0.5702 0.247 Uiso 0.50 1 calc PR F -1
H42F H 0.5199 0.2322 0.6348 0.247 Uiso 0.50 1 calc PR F -1
C424 C 0.5219(3) 0.1678(4) 0.4368(12) 0.092(5) Uani 0.50 1 d PD F -1
H42G H 0.5080 0.1542 0.3681 0.138 Uiso 0.50 1 calc PR F -1
H42H H 0.5142 0.1266 0.4895 0.138 Uiso 0.50 1 calc PR F -1
H42I H 0.5548 0.1705 0.4286 0.138 Uiso 0.50 1 calc PR F -1
C1S C 0.4638(4) -0.2500 0.9802(9) 0.115(4) Uani 1 2 d S . .
H1SA H 0.4966 -0.2500 0.9967 0.138 Uiso 1 2 calc SR . .
H1SB H 0.4616 -0.2500 0.9013 0.138 Uiso 1 2 calc SR . .
C3S C 0.4639(7) -0.1004(8) 0.9747(12) 0.284(12) Uani 1 1 d . . .
H3SA H 0.4470 -0.0570 1.0096 0.426 Uiso 1 1 calc R . .
H3SB H 0.4594 -0.0973 0.8974 0.426 Uiso 1 1 calc R . .
H3SC H 0.4961 -0.0949 0.9912 0.426 Uiso 1 1 calc R . .
C2S C 0.4485(6) -0.1737(10) 1.0114(17) 0.320(14) Uani 1 1 d . . .
H2SA H 0.4155 -0.1738 0.9979 0.384 Uiso 1 1 calc R . .
H2SB H 0.4521 -0.1719 1.0899 0.384 Uiso 1 1 calc R . .

loop_
_atom_site_aniso_label
_atom_site_aniso_U_11
_atom_site_aniso_U_22
_atom_site_aniso_U_33
_atom_site_aniso_U_23
_atom_site_aniso_U_13
_atom_site_aniso_U_12
Mn1 0.0311(4) 0.0291(4) 0.0210(4) 0.000 -0.0008(3) 0.000
Mn2 0.0320(4) 0.0155(3) 0.0189(3) 0.000 0.0001(3) 0.000
Mn3 0.0320(3) 0.0225(3) 0.0234(3) -0.0030(2) 0.0006(2) 0.0023(2)
N1 0.0337(15) 0.0193(13) 0.0224(13) -0.0049(11) 0.0003(11) -0.0017(11)
N2 0.028(2) 0.034(2) 0.020(2) 0.000 0.0002(16) 0.000
N3 0.030(2) 0.0221(19) 0.023(2) 0.000 -0.0026(16) 0.000
N11 0.036(2) 0.048(3) 0.027(2) 0.000 0.0007(18) 0.000
N21 0.041(2) 0.021(2) 0.026(2) 0.000 0.0016(18) 0.000
N31 0.0448(18) 0.0318(17) 0.0358(17) -0.0072(14) 0.0027(14) 0.0057(14)
N41 0.067(3) 0.066(3) 0.054(2) 0.022(2) -0.008(2) 0.013(2)
N42 0.046(3) 0.065(4) 0.091(5) 0.000 0.023(3) 0.000
Li2 0.062(6) 0.055(6) 0.031(5) 0.000 -0.003(4) 0.000
Li3 0.050(4) 0.045(4) 0.052(4) 0.002(3) 0.000(3) 0.009(3)
Li4 0.057(6) 0.070(8) 0.053(6) 0.000 -0.005(5) 0.000
C11 0.048(2) 0.0208(17) 0.041(2) -0.0076(16) 0.0063(17) -0.0076(15)
C12 0.052(2) 0.029(2) 0.057(3) -0.0159(19) 0.001(2) -0.0059(18)
C13 0.050(2) 0.036(2) 0.069(3) -0.013(2) 0.020(2) -0.0180(19)
C14 0.082(3) 0.027(2) 0.054(3) 0.0104(19) 0.001(2) -0.017(2)
C21 0.039(3) 0.058(4) 0.018(2) 0.000 0.005(2) 0.000
C22 0.041(3) 0.082(5) 0.027(3) 0.000 0.009(2) 0.000
C23 0.067(3) 0.107(4) 0.030(2) -0.028(3) 0.013(2) -0.020(3)
C31 0.066(3) 0.040(2) 0.061(3) -0.013(2) 0.004(2) 0.021(2)
C32 0.066(6) 0.027(4) 0.072(7) -0.005(4) -0.004(5) 0.012(4)
C33 0.052(6) 0.053(6) 0.122(12) 0.003(7) 0.018(6) 0.019(5)
C34 0.108(9) 0.050(6) 0.060(6) -0.026(5) 0.004(6) 0.024(6)
C32' 0.066(7) 0.064(7) 0.077(8) -0.006(6) 0.026(6) 0.036(6)
C33' 0.068(7) 0.037(6) 0.116(13) -0.042(7) -0.006(7) 0.014(5)
C34' 0.065(7) 0.046(6) 0.093(9) 0.001(6) -0.003(6) 0.028(5)
C111 0.037(3) 0.093(5) 0.032(3) 0.000 -0.003(2) 0.000
C112 0.156(7) 0.111(6) 0.192(9) -0.062(6) -0.140(7) 0.026(5)
C113 0.027(4) 0.76(5) 0.055(6) 0.000 -0.009(4) 0.000
C211 0.048(3) 0.028(2) 0.022(2) 0.000 0.004(2) 0.000
C212 0.070(6) 0.087(8) 0.033(4) 0.010(4) 0.017(4) 0.029(5)
C213 0.054(5) 0.039(5) 0.035(4) 0.009(4) 0.004(4) -0.007(4)
C214 0.099(8) 0.047(5) 0.027(4) -0.021(4) 0.022(5) -0.024(5)
C411 0.053(3) 0.075(3) 0.062(3) 0.033(3) -0.012(2) 0.007(2)
C412 0.43(4) 0.055(7) 0.186(19) 0.014(9) -0.19(2) 0.050(15)
C413 0.087(8) 0.29(2) 0.088(9) 0.144(13) 0.025(7) 0.063(11)
C414 0.080(7) 0.119(11) 0.100(9) 0.054(8) -0.044(6) 0.006(7)
C410 0.50(8) 0.26(4) 0.11(2) -0.10(3) -0.15(4) 0.26(5)
C41' 0.061(10) 0.17(3) 0.21(3) 0.13(2) 0.070(14) 0.065(14)
C41" 0.15(2) 0.11(2) 0.75(10) -0.19(4) 0.19(4) -0.048(18)
C421 0.042(4) 0.074(5) 0.099(6) 0.000 0.022(4) 0.000
C422 0.61(8) 0.35(5) 0.44(7) 0.25(5) 0.19(6) 0.34(5)
C423 0.205(18) 0.10(2) 0.186(18) -0.025(13) -0.026(15) -0.057(14)
C424 0.018(4) 0.107(11) 0.151(12) -0.045(9) 0.027(6) 0.009(5)
C1S 0.115(9) 0.141(11) 0.089(7) 0.000 -0.055(7) 0.000
C3S 0.51(3) 0.133(10) 0.208(14) 0.016(11) -0.198(17) 0.064(16)
C2S 0.32(2) 0.196(15) 0.44(3) -0.071(18) -0.30(2) 0.105(16)

loop_
_atom_type_symbol
_atom_type_description
_atom_type_scat_dispersion_real
_atom_type_scat_dispersion_imag
_atom_type_scat_source
C C 0.0033 0.0016 'International Tables Vol C Tables 4.2.6.8 and 6.1.1.4'
H H 0.0000 0.0000 'International Tables Vol C Tables 4.2.6.8 and 6.1.1.4'
N N 0.0061 0.0033 'International Tables Vol C Tables 4.2.6.8 and 6.1.1.4'
Mn Mn 0.3368 0.7283 'International Tables Vol C Tables 4.2.6.8 and 6.1.1.4'
Li Li -0.0003 0.0001 'International Tables Vol C Tables 4.2.6.8 and 6.1.1.4'

loop_
_geom_angle_atom_site_label_1
_geom_angle_atom_site_label_2
_geom_angle_atom_site_label_3
_geom_angle
_geom_angle_site_symmetry_1
_geom_angle_site_symmetry_3
N11 Mn1 N1 120.51(11) . 7_565
N11 Mn1 N1 120.51(11) . .
N1 Mn1 N1 96.42(16) 7_565 .
N11 Mn1 N2 122.06(19) . .
N1 Mn1 N2 95.53(11) 7_565 .
N1 Mn1 N2 95.53(11) . .
N11 Mn1 Mn2 144.19(15) . .
N1 Mn1 Mn2 48.37(8) 7_565 .
N1 Mn1 Mn2 48.37(8) . .
N2 Mn1 Mn2 93.76(12) . .
N11 Mn1 Mn3 145.60(8) . .
N1 Mn1 Mn3 93.89(9) 7_565 .
N1 Mn1 Mn3 48.42(8) . .
N2 Mn1 Mn3 47.50(9) . .
Mn2 Mn1 Mn3 59.66(2) . .
N11 Mn1 Mn3 145.60(8) . 7_565
N1 Mn1 Mn3 48.43(8) 7_565 7_565
N1 Mn1 Mn3 93.89(9) . 7_565
N2 Mn1 Mn3 47.50(9) . 7_565
Mn2 Mn1 Mn3 59.67(2) . 7_565
Mn3 Mn1 Mn3 58.75(3) . 7_565
N21 Mn2 N1 121.17(11) . .
N21 Mn2 N1 121.17(11) . 7_565
N1 Mn2 N1 96.18(17) . 7_565
N21 Mn2 N3 119.27(19) . .
N1 Mn2 N3 96.63(11) . .
N1 Mn2 N3 96.63(11) 7_565 .
N21 Mn2 Mn1 145.32(15) . .
N1 Mn2 Mn1 48.25(8) . .
N1 Mn2 Mn1 48.25(8) 7_565 .
N3 Mn2 Mn1 95.41(12) . .
N21 Mn2 Mn3 144.06(8) . .
N1 Mn2 Mn3 49.01(8) . .
N1 Mn2 Mn3 94.74(9) 7_565 .
N3 Mn2 Mn3 47.99(9) . .
Mn1 Mn2 Mn3 60.83(2) . .
N21 Mn2 Mn3 144.06(8) . 7_565
N1 Mn2 Mn3 94.74(9) . 7_565
N1 Mn2 Mn3 49.01(8) 7_565 7_565
N3 Mn2 Mn3 47.99(9) . 7_565
Mn1 Mn2 Mn3 60.83(2) . 7_565
Mn3 Mn2 Mn3 59.50(3) . 7_565
N21 Mn2 Li2 65.8(3) . .
N1 Mn2 Li2 126.69(12) . .
N1 Mn2 Li2 126.69(12) 7_565 .
N3 Mn2 Li2 53.5(2) . .
Mn1 Mn2 Li2 148.9(2) . .
Mn3 Mn2 Li2 92.66(19) . .
Mn3 Mn2 Li2 92.7(2) 7_565 .
N31 Mn3 N3 118.01(15) . .
N31 Mn3 N2 121.12(15) . .
N3 Mn3 N2 96.72(11) . .
N31 Mn3 N1 122.71(14) . .
N3 Mn3 N1 96.66(14) . .
N2 Mn3 N1 95.71(14) . .
N31 Mn3 Mn3 142.51(11) . 7_565
N3 Mn3 Mn3 48.46(8) . 7_565
N2 Mn3 Mn3 48.59(8) . 7_565
N1 Mn3 Mn3 94.74(8) . 7_565
N31 Mn3 Mn2 144.36(11) . .
N3 Mn3 Mn2 48.85(12) . .
N2 Mn3 Mn2 94.45(10) . .
N1 Mn3 Mn2 48.19(8) . .
Mn3 Mn3 Mn2 60.252(15) 7_565 .
N31 Mn3 Mn1 147.02(11) . .
N3 Mn3 Mn1 94.97(10) . .
N2 Mn3 Mn1 48.61(12) . .
N1 Mn3 Mn1 47.50(8) . .
Mn3 Mn3 Mn1 60.629(15) 7_565 .
Mn2 Mn3 Mn1 59.51(3) . .
N31 Mn3 Li3 64.84(19) . .
N3 Mn3 Li3 53.18(18) . .
N2 Mn3 Li3 126.99(19) . .
N1 Mn3 Li3 126.59(18) . .
Mn3 Mn3 Li3 92.78(15) 7_565 .
Mn2 Mn3 Li3 93.07(16) . .
Mn1 Mn3 Li3 148.15(15) . .
C11 N1 Mn1 129.1(2) . .
C11 N1 Mn2 129.8(2) . .
Mn1 N1 Mn2 83.38(11) . .
C11 N1 Mn3 130.4(2) . .
Mn1 N1 Mn3 84.08(11) . .
Mn2 N1 Mn3 82.80(11) . .
C21 N2 Mn3 130.17(18) . 7_565
C21 N2 Mn3 130.17(18) . .
Mn3 N2 Mn3 82.82(16) 7_565 .
C21 N2 Mn1 128.8(3) . .
Mn3 N2 Mn1 83.89(14) 7_565 .
Mn3 N2 Mn1 83.89(14) . .
Mn3 N3 Mn3 83.07(15) 7_565 .
Mn3 N3 Mn2 83.16(14) 7_565 .
Mn3 N3 Mn2 83.16(14) . .
Mn3 N3 Li2 135.55(14) 7_565 .
Mn3 N3 Li2 135.55(14) . .
Mn2 N3 Li2 81.6(3) . .
Mn3 N3 Li3 83.1(2) 7_565 7_565
Mn3 N3 Li3 136.0(3) . 7_565
Mn2 N3 Li3 135.9(2) . 7_565
Li2 N3 Li3 79.6(3) . 7_565
Mn3 N3 Li3 136.0(3) 7_565 .
Mn3 N3 Li3 83.1(2) . .
Mn2 N3 Li3 135.9(2) . .
Li2 N3 Li3 79.6(3) . .
Li3 N3 Li3 78.6(4) 7_565 .
C111 N11 Mn1 178.4(4) . .
C211 N21 Mn2 173.2(4) . .
C211 N21 Li2 109.8(4) . .
Mn2 N21 Li2 77.1(3) . .
C31 N31 Mn3 173.1(3) . .
C31 N31 Li3 108.7(3) . .
Mn3 N31 Li3 78.14(19) . .
C411 N41 Li3 133.5(4) . .
C411 N41 Li2 137.9(4) . .
Li3 N41 Li2 87.5(4) . .
C411 N41 Li4 109.7(4) . .
Li3 N41 Li4 70.4(4) . .
Li2 N41 Li4 70.6(4) . .
C421 N42 Li3 136.8(2) . .
C421 N42 Li3 136.8(2) . 7_565
Li3 N42 Li3 86.1(4) . 7_565
C421 N42 Li4 112.9(6) . .
Li3 N42 Li4 70.4(3) . .
Li3 N42 Li4 70.4(3) 7_565 .
N41 Li2 N41 109.8(6) . 7_565
N41 Li2 N3 94.3(4) . .
N41 Li2 N3 94.3(4) 7_565 .
N41 Li2 Li4 55.3(3) . .
N41 Li2 Li4 55.3(3) 7_565 .
N3 Li2 Li4 89.3(5) . .
N41 Li2 N21 125.1(3) . .
N41 Li2 N21 125.1(3) 7_565 .
N3 Li2 N21 82.0(4) . .
Li4 Li2 N21 171.3(5) . .
N41 Li2 Mn2 117.1(3) . .
N41 Li2 Mn2 117.1(3) 7_565 .
N3 Li2 Mn2 44.9(2) . .
Li4 Li2 Mn2 134.1(5) . .
N21 Li2 Mn2 37.18(18) . .
N41 Li2 Li3 96.7(4) . 7_565
N41 Li2 Li3 46.1(3) 7_565 7_565
N3 Li2 Li3 50.3(3) . 7_565
Li4 Li2 Li3 53.4(3) . 7_565
N21 Li2 Li3 119.6(4) . 7_565
Mn2 Li2 Li3 87.9(3) . 7_565
N41 Li2 Li3 46.1(3) . .
N41 Li2 Li3 96.7(4) 7_565 .
N3 Li2 Li3 50.3(3) . .
Li4 Li2 Li3 53.4(3) . .
N21 Li2 Li3 119.6(4) . .
Mn2 Li2 Li3 87.9(3) . .
Li3 Li2 Li3 59.4(4) 7_565 .
N41 Li3 N42 109.5(4) . .
N41 Li3 N3 94.4(3) . .
N42 Li3 N3 95.9(3) . .
N41 Li3 Li4 55.6(3) . .
N42 Li3 Li4 55.0(4) . .
N3 Li3 Li4 89.4(3) . .
N41 Li3 N31 124.8(4) . .
N42 Li3 N31 125.8(4) . .
N3 Li3 N31 80.8(3) . .
Li4 Li3 N31 170.2(4) . .
N41 Li3 Mn3 116.0(3) . .
N42 Li3 Mn3 118.7(4) . .
N3 Li3 Mn3 43.77(15) . .
Li4 Li3 Mn3 133.2(4) . .
N31 Li3 Mn3 37.03(13) . .
N41 Li3 Li3 97.7(2) . 7_565
N42 Li3 Li3 46.9(2) . 7_565
N3 Li3 Li3 50.7(2) . 7_565
Li4 Li3 Li3 53.8(2) . 7_565
N31 Li3 Li3 118.38(18) . 7_565
Mn3 Li3 Li3 87.21(15) . 7_565
N41 Li3 Li2 46.4(2) . .
N42 Li3 Li2 97.6(3) . .
N3 Li3 Li2 50.1(3) . .
Li4 Li3 Li2 53.7(4) . .
N31 Li3 Li2 118.3(3) . .
Mn3 Li3 Li2 86.4(3) . .
Li3 Li3 Li2 60.30(18) 7_565 .
N42 Li4 N41 107.5(4) . .
N42 Li4 N41 107.5(4) . 7_565
N41 Li4 N41 107.4(6) . 7_565
N42 Li4 Li3 54.5(3) . 7_565
N41 Li4 Li3 111.4(5) . 7_565
N41 Li4 Li3 54.1(3) 7_565 7_565
N42 Li4 Li3 54.5(3) . .
N41 Li4 Li3 54.1(3) . .
N41 Li4 Li3 111.4(5) 7_565 .
Li3 Li4 Li3 72.4(5) 7_565 .
N42 Li4 Li2 112.8(6) . .
N41 Li4 Li2 54.1(3) . .
N41 Li4 Li2 54.1(3) 7_565 .
Li3 Li4 Li2 72.9(4) 7_565 .
Li3 Li4 Li2 72.9(4) . .
N42 Li4 C414 115.6(4) . 7_565
N41 Li4 C414 136.8(6) . 7_565
N41 Li4 C414 59.4(2) 7_565 7_565
Li3 Li4 C414 93.6(3) 7_565 7_565
Li3 Li4 C414 165.7(5) . 7_565
Li2 Li4 C414 105.6(4) . 7_565
N1 C11 C12 108.1(3) . .
N1 C11 C14 108.6(3) . .
C12 C11 C14 110.5(3) . .
N1 C11 C13 109.9(3) . .
C12 C11 C13 108.8(3) . .
C14 C11 C13 110.9(4) . .
N2 C21 C23 107.8(3) . .
N2 C21 C23 107.8(3) . 7_565
C23 C21 C23 109.2(6) . 7_565
N2 C21 C22 109.3(4) . .
C23 C21 C22 111.2(3) . .
C23 C21 C22 111.3(3) 7_565 .
C33 C31 C33' 134.7(7) . .
C33 C31 N31 113.4(6) . .
C33' C31 N31 111.8(5) . .
C33 C31 C34' 54.0(7) . .
C33' C31 C34' 112.5(8) . .
N31 C31 C34' 108.5(5) . .
C33 C31 C32 114.7(7) . .
C33' C31 C32 53.3(7) . .
N31 C31 C32 105.7(4) . .
C34' C31 C32 65.1(6) . .
C33 C31 C34 113.4(8) . .
C33' C31 C34 49.7(7) . .
N31 C31 C34 105.9(5) . .
C34' C31 C34 145.5(6) . .
C32 C31 C34 102.8(7) . .
C33 C31 C32' 49.8(6) . .
C33' C31 C32' 112.9(8) . .
N31 C31 C32' 107.4(5) . .
C34' C31 C32' 103.3(7) . .
C32 C31 C32' 146.9(5) . .
C34 C31 C32' 68.5(7) . .
N11 C111 C112 109.3(4) . .
N11 C111 C112 109.3(4) . 7_565
C112 C111 C112 108.5(9) . 7_565
N11 C111 C113 110.4(5) . .
C112 C111 C113 109.7(5) . .
C112 C111 C113 109.7(5) 7_565 .
N21 C211 C214 107.8(4) . .
N21 C211 C212 110.5(4) . .
C214 C211 C212 109.60(15) . .
N21 C211 C212 110.6(4) . 7_565
C214 C211 C212 136.3(4) . 7_565
C212 C211 C212 36.2(5) . 7_565
N21 C211 C214 107.8(4) . 7_565
C214 C211 C214 77.1(5) . 7_565
C212 C211 C214 136.3(4) . 7_565
C212 C211 C214 109.61(15) 7_565 7_565
N21 C211 C213 109.9(3) . 7_565
C214 C211 C213 35.5(4) . 7_565
C212 C211 C213 76.2(4) . 7_565
C212 C211 C213 109.50(15) 7_565 7_565
C214 C211 C213 109.50(15) 7_565 7_565
N21 C211 C213 109.9(3) . .
C214 C211 C213 109.50(15) . .
C212 C211 C213 109.50(15) . .
C212 C211 C213 76.2(4) 7_565 .
C214 C211 C213 35.5(4) 7_565 .
C213 C211 C213 134.2(6) 7_565 .
N41 C411 C410 115.5(10) . .
N41 C411 C41' 121.1(8) . .
C410 C411 C41' 109.63(15) . .
N41 C411 C41" 89.0(14) . .
C410 C411 C41" 109.58(15) . .
C41' C411 C41" 109.54(15) . .
N41 C411 C412 110.8(5) . .
C410 C411 C412 133.0(12) . .
C41' C411 C412 47.7(6) . .
C41" C411 C412 62.6(6) . .
N41 C411 C414 107.3(4) . .
C410 C411 C414 64.4(11) . .
C41' C411 C414 61.8(6) . .
C41" C411 C414 163.7(13) . .
C412 C411 C414 109.35(15) . .
N41 C411 C413 110.8(4) . .
C410 C411 C413 45.8(12) . .
C41' C411 C413 127.7(9) . .
C41" C411 C413 63.9(12) . .
C412 C411 C413 109.33(15) . .
C414 C411 C413 109.27(15) . .
N42 C421 C422 105.2(9) . .
N42 C421 C422 105.2(9) . 7_565
C422 C421 C422 88.0(11) . 7_565
N42 C421 C423 111.6(8) . 7_565
C422 C421 C423 132.5(8) . 7_565
C422 C421 C423 109.47(15) 7_565 7_565
N42 C421 C423 111.6(8) . .
C422 C421 C423 109.47(15) . .
C422 C421 C423 132.5(8) 7_565 .
C423 C421 C423 28.5(11) 7_565 .
N42 C421 C424 111.6(4) . 7_565
C422 C421 C424 25.9(10) . 7_565
C422 C421 C424 109.44(15) 7_565 7_565
C423 C421 C424 109.41(15) 7_565 7_565
C423 C421 C424 84.0(10) . 7_565
N42 C421 C424 111.6(4) . .
C422 C421 C424 109.44(15) . .
C422 C421 C424 25.9(10) 7_565 .
C423 C421 C424 84.0(10) 7_565 .
C423 C421 C424 109.40(15) . .
C424 C421 C424 125.0(11) 7_565 .
C2S C1S C2S 129(2) . 7
C3S C2S C1S 127(2) . .

loop_
_geom_bond_atom_site_label_1
_geom_bond_atom_site_label_2
_geom_bond_distance
_geom_bond_site_symmetry_2
Mn1 N11 1.677(4) .
Mn1 N1 1.905(3) 7_565
Mn1 N1 1.905(3) .
Mn1 N2 1.939(4) .
Mn1 Mn2 2.5363(11) .
Mn1 Mn3 2.5700(9) .
Mn1 Mn3 2.5701(9) 7_565
Mn2 N21 1.675(4) .
Mn2 N1 1.909(3) .
Mn2 N1 1.909(3) 7_565
Mn2 N3 1.927(4) .
Mn2 Mn3 2.5404(8) .
Mn2 Mn3 2.5405(8) 7_565
Mn2 Li2 2.702(10) .
Mn3 N31 1.679(3) .
Mn3 N3 1.901(3) .
Mn3 N2 1.906(3) .
Mn3 N1 1.933(3) .
Mn3 Mn3 2.5212(11) 7_565
Mn3 Li3 2.728(7) .
N1 C11 1.496(4) .
N2 C21 1.491(6) .
N2 Mn3 1.906(3) 7_565
N3 Mn3 1.901(3) 7_565
N3 Li2 2.195(10) .
N3 Li3 2.200(8) 7_565
N3 Li3 2.200(8) .
N11 C111 1.468(7) .
N21 C211 1.454(5) .
N21 Li2 2.528(12) .
N31 C31 1.472(5) .
N31 Li3 2.523(8) .
N41 C411 1.469(5) .
N41 Li3 2.029(9) .
N41 Li2 2.037(8) .
N41 Li4 2.067(8) .
N42 C421 1.492(8) .
N42 Li3 2.040(9) .
N42 Li3 2.040(9) 7_565
N42 Li4 2.052(14) .
Li2 N41 2.037(8) 7_565
Li2 Li4 2.371(16) .
Li2 Li3 2.812(12) 7_565
Li2 Li3 2.812(12) .
Li3 Li4 2.360(12) .
Li3 Li3 2.786(15) 7_565
Li4 N41 2.067(8) 7_565
Li4 Li3 2.360(12) 7_565
Li4 C414 2.700(12) 7_565
C11 C12 1.536(5) .
C11 C14 1.536(6) .
C11 C13 1.552(5) .
C21 C23 1.536(6) .
C21 C23 1.536(6) 7_565
C21 C22 1.551(8) .
C31 C33 1.406(11) .
C31 C33' 1.412(11) .
C31 C34' 1.589(12) .
C31 C32 1.604(10) .
C31 C34 1.619(11) .
C31 C32' 1.640(12) .
C111 C112 1.475(8) .
C111 C112 1.475(8) 7_565
C111 C113 1.493(11) .
C211 C214 1.5398(10) .
C211 C212 1.5398(11) .
C211 C212 1.5398(11) 7_565
C211 C214 1.5399(10) 7_565
C211 C213 1.5399(11) 7_565
C211 C213 1.5399(11) .
C411 C410 1.5394(11) .
C411 C41' 1.5394(11) .
C411 C41" 1.5395(11) .
C411 C412 1.5402(11) .
C411 C414 1.5404(11) .
C411 C413 1.5406(11) .
C421 C422 1.5400(11) .
C421 C422 1.5400(11) 7_565
C421 C423 1.5401(11) 7_565
C421 C423 1.5401(11) .
C421 C424 1.5402(11) 7_565
C421 C424 1.5402(11) .
C1S C2S 1.404(16) .
C1S C2S 1.404(16) 7
C3S C2S 1.38(2) .

loop_
_geom_torsion_atom_site_label_1
_geom_torsion_atom_site_label_2
_geom_torsion_atom_site_label_3
_geom_torsion_atom_site_label_4
_geom_torsion
_geom_torsion_site_symmetry_1
_geom_torsion_site_symmetry_4
N11 Mn1 Mn2 N21 0.0 . .
N1 Mn1 Mn2 N21 85.94(11) 7_565 .
N1 Mn1 Mn2 N21 -85.94(11) . .
N2 Mn1 Mn2 N21 180.0 . .
Mn3 Mn1 Mn2 N21 -145.368(17) . .
Mn3 Mn1 Mn2 N21 145.369(16) 7_565 .
N11 Mn1 Mn2 N1 85.94(11) . .
N1 Mn1 Mn2 N1 171.9(2) 7_565 .
N2 Mn1 Mn2 N1 -94.06(11) . .
Mn3 Mn1 Mn2 N1 -59.43(11) . .
Mn3 Mn1 Mn2 N1 -128.69(11) 7_565 .
N11 Mn1 Mn2 N1 -85.94(11) . 7_565
N1 Mn1 Mn2 N1 -171.9(2) . 7_565
N2 Mn1 Mn2 N1 94.06(11) . 7_565
Mn3 Mn1 Mn2 N1 128.69(11) . 7_565
Mn3 Mn1 Mn2 N1 59.43(11) 7_565 7_565
N11 Mn1 Mn2 N3 180.0 . .
N1 Mn1 Mn2 N3 -94.06(11) 7_565 .
N1 Mn1 Mn2 N3 94.06(11) . .
N2 Mn1 Mn2 N3 0.0 . .
Mn3 Mn1 Mn2 N3 34.632(17) . .
Mn3 Mn1 Mn2 N3 -34.631(17) 7_565 .
N11 Mn1 Mn2 Mn3 145.368(17) . .
N1 Mn1 Mn2 Mn3 -128.69(11) 7_565 .
N1 Mn1 Mn2 Mn3 59.43(11) . .
N2 Mn1 Mn2 Mn3 -34.632(17) . .
Mn3 Mn1 Mn2 Mn3 -69.26(3) 7_565 .
N11 Mn1 Mn2 Mn3 -145.369(17) . 7_565
N1 Mn1 Mn2 Mn3 -59.43(11) 7_565 7_565
N1 Mn1 Mn2 Mn3 128.69(11) . 7_565
N2 Mn1 Mn2 Mn3 34.631(17) . 7_565
Mn3 Mn1 Mn2 Mn3 69.26(3) . 7_565
N11 Mn1 Mn2 Li2 180.000(1) . .
N1 Mn1 Mn2 Li2 -94.06(11) 7_565 .
N1 Mn1 Mn2 Li2 94.06(11) . .
N2 Mn1 Mn2 Li2 0.000(1) . .
Mn3 Mn1 Mn2 Li2 34.632(17) . .
Mn3 Mn1 Mn2 Li2 -34.631(17) 7_565 .
N21 Mn2 Mn3 N31 -1.6(3) . .
N1 Mn2 Mn3 N31 -89.8(2) . .
N1 Mn2 Mn3 N31 176.1(2) 7_565 .
N3 Mn2 Mn3 N31 81.5(2) . .
Mn1 Mn2 Mn3 N31 -148.13(19) . .
Mn3 Mn2 Mn3 N31 140.47(19) 7_565 .
Li2 Mn2 Mn3 N31 49.0(2) . .
N21 Mn2 Mn3 N3 -83.0(2) . .
N1 Mn2 Mn3 N3 -171.27(15) . .
N1 Mn2 Mn3 N3 94.66(13) 7_565 .
Mn1 Mn2 Mn3 N3 130.41(10) . .
Mn3 Mn2 Mn3 N3 59.01(10) 7_565 .
Li2 Mn2 Mn3 N3 -32.51(15) . .
N21 Mn2 Mn3 N2 -178.1(2) . .
N1 Mn2 Mn3 N2 93.68(15) . .
N1 Mn2 Mn3 N2 -0.39(13) 7_565 .
N3 Mn2 Mn3 N2 -95.04(14) . .
Mn1 Mn2 Mn3 N2 35.36(10) . .
Mn3 Mn2 Mn3 N2 -36.03(10) 7_565 .
Li2 Mn2 Mn3 N2 -127.55(15) . .
N21 Mn2 Mn3 N1 88.2(2) . .
N1 Mn2 Mn3 N1 -94.07(18) 7_565 .
N3 Mn2 Mn3 N1 171.27(15) . .
Mn1 Mn2 Mn3 N1 -58.32(11) . .
Mn3 Mn2 Mn3 N1 -129.71(11) 7_565 .
Li2 Mn2 Mn3 N1 138.76(16) . .
N21 Mn2 Mn3 Mn3 -142.0(2) . 7_565
N1 Mn2 Mn3 Mn3 129.71(11) . 7_565
N1 Mn2 Mn3 Mn3 35.64(8) 7_565 7_565
N3 Mn2 Mn3 Mn3 -59.01(10) . 7_565
Mn1 Mn2 Mn3 Mn3 71.395(18) . 7_565
Li2 Mn2 Mn3 Mn3 -91.52(11) . 7_565
N21 Mn2 Mn3 Mn1 146.6(2) . .
N1 Mn2 Mn3 Mn1 58.32(11) . .
N1 Mn2 Mn3 Mn1 -35.75(8) 7_565 .
N3 Mn2 Mn3 Mn1 -130.41(10) . .
Mn3 Mn2 Mn3 Mn1 -71.395(18) 7_565 .
Li2 Mn2 Mn3 Mn1 -162.92(11) . .
N21 Mn2 Mn3 Li3 -50.6(3) . .
N1 Mn2 Mn3 Li3 -138.83(19) . .
N1 Mn2 Mn3 Li3 127.09(18) 7_565 .
N3 Mn2 Mn3 Li3 32.44(19) . .
Mn1 Mn2 Mn3 Li3 162.85(16) . .
Mn3 Mn2 Mn3 Li3 91.45(16) 7_565 .
Li2 Mn2 Mn3 Li3 -0.07(19) . .
N11 Mn1 Mn3 N31 1.6(3) . .
N1 Mn1 Mn3 N31 -178.6(2) 7_565 .
N1 Mn1 Mn3 N31 86.2(2) . .
N2 Mn1 Mn3 N31 -84.7(2) . .
Mn2 Mn1 Mn3 N31 145.6(2) . .
Mn3 Mn1 Mn3 N31 -143.6(2) 7_565 .
N11 Mn1 Mn3 N3 -179.1(3) . .
N1 Mn1 Mn3 N3 0.65(13) 7_565 .
N1 Mn1 Mn3 N3 -94.49(15) . .
N2 Mn1 Mn3 N3 94.59(15) . .
Mn2 Mn1 Mn3 N3 -35.14(10) . .
Mn3 Mn1 Mn3 N3 35.64(10) 7_565 .
N11 Mn1 Mn3 N2 86.3(3) . .
N1 Mn1 Mn3 N2 -93.94(13) 7_565 .
N1 Mn1 Mn3 N2 170.92(15) . .
Mn2 Mn1 Mn3 N2 -129.72(10) . .
Mn3 Mn1 Mn3 N2 -58.95(10) 7_565 .
N11 Mn1 Mn3 N1 -84.6(3) . .
N1 Mn1 Mn3 N1 95.14(17) 7_565 .
N2 Mn1 Mn3 N1 -170.92(15) . .
Mn2 Mn1 Mn3 N1 59.35(11) . .
Mn3 Mn1 Mn3 N1 130.12(11) 7_565 .
N11 Mn1 Mn3 Mn3 145.3(2) . 7_565
N1 Mn1 Mn3 Mn3 -34.99(8) 7_565 7_565
N1 Mn1 Mn3 Mn3 -130.12(11) . 7_565
N2 Mn1 Mn3 Mn3 58.95(10) . 7_565
Mn2 Mn1 Mn3 Mn3 -70.771(17) . 7_565
N11 Mn1 Mn3 Mn2 -143.9(2) . .
N1 Mn1 Mn3 Mn2 35.78(8) 7_565 .
N1 Mn1 Mn3 Mn2 -59.35(11) . .
N2 Mn1 Mn3 Mn2 129.72(10) . .
Mn3 Mn1 Mn3 Mn2 70.771(17) 7_565 .
N11 Mn1 Mn3 Li3 -177.9(4) . .
N1 Mn1 Mn3 Li3 1.9(3) 7_565 .
N1 Mn1 Mn3 Li3 -93.3(3) . .
N2 Mn1 Mn3 Li3 95.8(3) . .
Mn2 Mn1 Mn3 Li3 -33.9(3) . .
Mn3 Mn1 Mn3 Li3 36.9(3) 7_565 .
N11 Mn1 N1 C11 0.1(3) . .
N1 Mn1 N1 C11 131.4(2) 7_565 .
N2 Mn1 N1 C11 -132.4(3) . .
Mn2 Mn1 N1 C11 137.5(3) . .
Mn3 Mn1 N1 C11 -139.1(3) . .
Mn3 Mn1 N1 C11 179.9(3) 7_565 .
N11 Mn1 N1 Mn2 -137.35(16) . .
N1 Mn1 N1 Mn2 -6.10(17) 7_565 .
N2 Mn1 N1 Mn2 90.12(11) . .
Mn3 Mn1 N1 Mn2 83.41(10) . .
Mn3 Mn1 N1 Mn2 42.47(8) 7_565 .
N11 Mn1 N1 Mn3 139.24(16) . .
N1 Mn1 N1 Mn3 -89.51(12) 7_565 .
N2 Mn1 N1 Mn3 6.71(12) . .
Mn2 Mn1 N1 Mn3 -83.41(10) . .
Mn3 Mn1 N1 Mn3 -40.93(8) 7_565 .
N21 Mn2 N1 C11 1.5(4) . .
N1 Mn2 N1 C11 -130.8(3) 7_565 .
N3 Mn2 N1 C11 131.7(3) . .
Mn1 Mn2 N1 C11 -136.9(3) . .
Mn3 Mn2 N1 C11 138.3(3) . .
Mn3 Mn2 N1 C11 179.9(3) 7_565 .
Li2 Mn2 N1 C11 83.1(4) . .
N21 Mn2 N1 Mn1 138.45(16) . .
N1 Mn2 N1 Mn1 6.08(17) 7_565 .
N3 Mn2 N1 Mn1 -91.35(11) . .
Mn3 Mn2 N1 Mn1 -84.84(10) . .
Mn3 Mn2 N1 Mn1 -43.15(8) 7_565 .
Li2 Mn2 N1 Mn1 -140.0(3) . .
N21 Mn2 N1 Mn3 -136.72(16) . .
N1 Mn2 N1 Mn3 90.92(12) 7_565 .
N3 Mn2 N1 Mn3 -6.52(12) . .
Mn1 Mn2 N1 Mn3 84.84(10) . .
Mn3 Mn2 N1 Mn3 41.69(8) 7_565 .
Li2 Mn2 N1 Mn3 -55.2(3) . .
N31 Mn3 N1 C11 -1.6(4) . .
N3 Mn3 N1 C11 -131.2(3) . .
N2 Mn3 N1 C11 131.3(3) . .
Mn3 Mn3 N1 C11 -179.9(3) 7_565 .
Mn2 Mn3 N1 C11 -137.8(3) . .
Mn1 Mn3 N1 C11 138.2(3) . .
Li3 Mn3 N1 C11 -82.9(4) . .
N31 Mn3 N1 Mn1 -139.79(14) . .
N3 Mn3 N1 Mn1 90.65(11) . .
N2 Mn3 N1 Mn1 -6.83(11) . .
Mn3 Mn3 N1 Mn1 41.96(8) 7_565 .
Mn2 Mn3 N1 Mn1 84.04(10) . .
Li3 Mn3 N1 Mn1 139.0(2) . .
N31 Mn3 N1 Mn2 136.17(14) . .
N3 Mn3 N1 Mn2 6.61(11) . .
N2 Mn3 N1 Mn2 -90.87(11) . .
Mn3 Mn3 N1 Mn2 -42.08(8) 7_565 .
Mn1 Mn3 N1 Mn2 -84.04(10) . .
Li3 Mn3 N1 Mn2 54.9(2) . .
N31 Mn3 N2 C21 3.4(4) . .
N3 Mn3 N2 C21 132.0(4) . .
N1 Mn3 N2 C21 -130.6(4) . .
Mn3 Mn3 N2 C21 138.1(4) 7_565 .
Mn2 Mn3 N2 C21 -179.0(3) . .
Mn1 Mn3 N2 C21 -137.3(4) . .
Li3 Mn3 N2 C21 83.8(4) . .
N31 Mn3 N2 Mn3 -134.70(14) . 7_565
N3 Mn3 N2 Mn3 -6.13(17) . 7_565
N1 Mn3 N2 Mn3 91.30(13) . 7_565
Mn2 Mn3 N2 Mn3 42.92(11) . 7_565
Mn1 Mn3 N2 Mn3 84.58(12) . 7_565
Li3 Mn3 N2 Mn3 -54.3(3) . 7_565
N31 Mn3 N2 Mn1 140.71(14) . .
N3 Mn3 N2 Mn1 -90.71(14) . .
N1 Mn3 N2 Mn1 6.71(11) . .
Mn3 Mn3 N2 Mn1 -84.58(12) 7_565 .
Mn2 Mn3 N2 Mn1 -41.66(8) . .
Li3 Mn3 N2 Mn1 -138.9(2) . .
N11 Mn1 N2 C21 0.0 . .
N1 Mn1 N2 C21 -131.49(8) 7_565 .
N1 Mn1 N2 C21 131.49(8) . .
Mn2 Mn1 N2 C21 180.0 . .
Mn3 Mn1 N2 C21 138.30(7) . .
Mn3 Mn1 N2 C21 -138.30(7) 7_565 .
N11 Mn1 N2 Mn3 138.30(7) . 7_565
N1 Mn1 N2 Mn3 6.81(11) 7_565 7_565
N1 Mn1 N2 Mn3 -90.21(10) . 7_565
Mn2 Mn1 N2 Mn3 -41.70(7) . 7_565
Mn3 Mn1 N2 Mn3 -83.40(14) . 7_565
N11 Mn1 N2 Mn3 -138.30(7) . .
N1 Mn1 N2 Mn3 90.21(10) 7_565 .
N1 Mn1 N2 Mn3 -6.81(11) . .
Mn2 Mn1 N2 Mn3 41.70(7) . .
Mn3 Mn1 N2 Mn3 83.40(14) 7_565 .
N31 Mn3 N3 Mn3 136.84(14) . 7_565
N2 Mn3 N3 Mn3 6.14(17) . 7_565
N1 Mn3 N3 Mn3 -90.44(13) . 7_565
Mn2 Mn3 N3 Mn3 -83.91(12) . 7_565
Mn1 Mn3 N3 Mn3 -42.71(12) . 7_565
Li3 Mn3 N3 Mn3 138.1(3) . 7_565
N31 Mn3 N3 Mn2 -139.25(14) . .
N2 Mn3 N3 Mn2 90.05(14) . .
N1 Mn3 N3 Mn2 -6.54(11) . .
Mn3 Mn3 N3 Mn2 83.91(12) 7_565 .
Mn1 Mn3 N3 Mn2 41.19(8) . .
Li3 Mn3 N3 Mn2 -138.0(2) . .
N31 Mn3 N3 Li2 -68.6(5) . .
N2 Mn3 N3 Li2 160.7(5) . .
N1 Mn3 N3 Li2 64.1(5) . .
Mn3 Mn3 N3 Li2 154.5(5) 7_565 .
Mn2 Mn3 N3 Li2 70.6(5) . .
Mn1 Mn3 N3 Li2 111.8(5) . .
Li3 Mn3 N3 Li2 -67.4(5) . .
N31 Mn3 N3 Li3 64.4(4) . 7_565
N2 Mn3 N3 Li3 -66.3(4) . 7_565
N1 Mn3 N3 Li3 -162.9(3) . 7_565
Mn3 Mn3 N3 Li3 -72.5(3) 7_565 7_565
Mn2 Mn3 N3 Li3 -156.4(4) . 7_565
Mn1 Mn3 N3 Li3 -115.2(3) . 7_565
Li3 Mn3 N3 Li3 65.6(4) . 7_565
N31 Mn3 N3 Li3 -1.2(3) . .
N2 Mn3 N3 Li3 -132.0(2) . .
N1 Mn3 N3 Li3 131.5(2) . .
Mn3 Mn3 N3 Li3 -138.1(3) 7_565 .
Mn2 Mn3 N3 Li3 138.0(2) . .
Mn1 Mn3 N3 Li3 179.2(2) . .
N21 Mn2 N3 Mn3 -138.10(7) . 7_565
N1 Mn2 N3 Mn3 90.42(10) . 7_565
N1 Mn2 N3 Mn3 -6.62(11) 7_565 7_565
Mn1 Mn2 N3 Mn3 41.90(7) . 7_565
Mn3 Mn2 N3 Mn3 83.80(14) . 7_565
Li2 Mn2 N3 Mn3 -138.10(7) . 7_565
N21 Mn2 N3 Mn3 138.10(7) . .
N1 Mn2 N3 Mn3 6.62(11) . .
N1 Mn2 N3 Mn3 -90.42(10) 7_565 .
Mn1 Mn2 N3 Mn3 -41.90(7) . .
Mn3 Mn2 N3 Mn3 -83.80(14) 7_565 .
Li2 Mn2 N3 Mn3 138.10(7) . .
N21 Mn2 N3 Li2 0.0 . .
N1 Mn2 N3 Li2 -131.48(8) . .
N1 Mn2 N3 Li2 131.48(8) 7_565 .
Mn1 Mn2 N3 Li2 180.0 . .
Mn3 Mn2 N3 Li2 -138.10(7) . .
Mn3 Mn2 N3 Li2 138.10(7) 7_565 .
N21 Mn2 N3 Li3 -65.5(4) . 7_565
N1 Mn2 N3 Li3 163.0(4) . 7_565
N1 Mn2 N3 Li3 66.0(4) 7_565 7_565
Mn1 Mn2 N3 Li3 114.5(4) . 7_565
Mn3 Mn2 N3 Li3 156.4(4) . 7_565
Mn3 Mn2 N3 Li3 72.6(3) 7_565 7_565
Li2 Mn2 N3 Li3 -65.5(4) . 7_565
N21 Mn2 N3 Li3 65.5(4) . .
N1 Mn2 N3 Li3 -66.0(4) . .
N1 Mn2 N3 Li3 -163.0(4) 7_565 .
Mn1 Mn2 N3 Li3 -114.5(4) . .
Mn3 Mn2 N3 Li3 -72.6(3) . .
Mn3 Mn2 N3 Li3 -156.4(4) 7_565 .
Li2 Mn2 N3 Li3 65.5(4) . .
N1 Mn1 N11 C111 -59.93(13) 7_565 .
N1 Mn1 N11 C111 59.93(13) . .
N2 Mn1 N11 C111 180.001(9) . .
Mn2 Mn1 N11 C111 0.001(9) . .
Mn3 Mn1 N11 C111 119.7(2) . .
Mn3 Mn1 N11 C111 -119.8(2) 7_565 .
N1 Mn2 N21 C211 -60.43(13) . .
N1 Mn2 N21 C211 60.42(13) 7_565 .
N3 Mn2 N21 C211 180.000(4) . .
Mn1 Mn2 N21 C211 0.000(4) . .
Mn3 Mn2 N21 C211 -122.28(18) . .
Mn3 Mn2 N21 C211 122.28(18) 7_565 .
Li2 Mn2 N21 C211 180.000(4) . .
N1 Mn2 N21 Li2 119.57(13) . .
N1 Mn2 N21 Li2 -119.58(13) 7_565 .
N3 Mn2 N21 Li2 0.0 . .
Mn1 Mn2 N21 Li2 180.0 . .
Mn3 Mn2 N21 Li2 57.72(18) . .
Mn3 Mn2 N21 Li2 -57.72(18) 7_565 .
N3 Mn3 N31 C31 -174(3) . .
N2 Mn3 N31 C31 -56(3) . .
N1 Mn3 N31 C31 66(3) . .
Mn3 Mn3 N31 C31 -117(3) 7_565 .
Mn2 Mn3 N31 C31 129(3) . .
Mn1 Mn3 N31 C31 5(3) . .
Li3 Mn3 N31 C31 -175(3) . .
N3 Mn3 N31 Li3 1.1(2) . .
N2 Mn3 N31 Li3 119.5(2) . .
N1 Mn3 N31 Li3 -118.7(2) . .
Mn3 Mn3 N31 Li3 58.4(2) 7_565 .
Mn2 Mn3 N31 Li3 -56.4(3) . .
Mn1 Mn3 N31 Li3 -179.7(2) . .
C411 N41 Li2 N41 88.1(7) . 7_565
Li3 N41 Li2 N41 -80.1(5) . 7_565
Li4 N41 Li2 N41 -10.0(5) . 7_565
C411 N41 Li2 N3 -175.7(5) . .
Li3 N41 Li2 N3 16.1(4) . .
Li4 N41 Li2 N3 86.1(5) . .
C411 N41 Li2 Li4 98.2(7) . .
Li3 N41 Li2 Li4 -70.0(4) . .
C411 N41 Li2 N21 -92.4(7) . .
Li3 N41 Li2 N21 99.4(5) . .
Li4 N41 Li2 N21 169.4(7) . .
C411 N41 Li2 Mn2 -135.2(5) . .
Li3 N41 Li2 Mn2 56.6(5) . .
Li4 N41 Li2 Mn2 126.7(6) . .
C411 N41 Li2 Li3 133.8(5) . 7_565
Li3 N41 Li2 Li3 -34.4(3) . 7_565
Li4 N41 Li2 Li3 35.6(4) . 7_565
C411 N41 Li2 Li3 168.2(7) . .
Li4 N41 Li2 Li3 70.0(4) . .
Mn3 N3 Li2 N41 -163.9(3) 7_565 .
Mn3 N3 Li2 N41 53.7(6) . .
Mn2 N3 Li2 N41 124.9(3) . .
Li3 N3 Li2 N41 -95.2(4) 7_565 .
Li3 N3 Li2 N41 -15.0(3) . .
Mn3 N3 Li2 N41 -53.6(6) 7_565 7_565
Mn3 N3 Li2 N41 163.9(3) . 7_565
Mn2 N3 Li2 N41 -124.9(3) . 7_565
Li3 N3 Li2 N41 15.0(3) 7_565 7_565
Li3 N3 Li2 N41 95.2(4) . 7_565
Mn3 N3 Li2 Li4 -108.8(4) 7_565 .
Mn3 N3 Li2 Li4 108.8(4) . .
Mn2 N3 Li2 Li4 180.0 . .
Li3 N3 Li2 Li4 -40.1(2) 7_565 .
Li3 N3 Li2 Li4 40.1(2) . .
Mn3 N3 Li2 N21 71.2(4) 7_565 .
Mn3 N3 Li2 N21 -71.2(4) . .
Mn2 N3 Li2 N21 0.0 . .
Li3 N3 Li2 N21 139.9(2) 7_565 .
Li3 N3 Li2 N21 -139.9(2) . .
Mn3 N3 Li2 Mn2 71.2(4) 7_565 .
Mn3 N3 Li2 Mn2 -71.2(4) . .
Li3 N3 Li2 Mn2 139.9(2) 7_565 .
Li3 N3 Li2 Mn2 -139.9(2) . .
Mn3 N3 Li2 Li3 -68.7(4) 7_565 7_565
Mn3 N3 Li2 Li3 148.9(5) . 7_565
Mn2 N3 Li2 Li3 -139.9(2) . 7_565
Li3 N3 Li2 Li3 80.2(4) . 7_565
Mn3 N3 Li2 Li3 -148.8(5) 7_565 .
Mn3 N3 Li2 Li3 68.7(4) . .
Mn2 N3 Li2 Li3 139.9(2) . .
Li3 N3 Li2 Li3 -80.2(4) 7_565 .
C211 N21 Li2 N41 90.3(5) . .
Mn2 N21 Li2 N41 -89.7(5) . .
C211 N21 Li2 N41 -90.3(5) . 7_565
Mn2 N21 Li2 N41 89.7(5) . 7_565
C211 N21 Li2 N3 180.0 . .
Mn2 N21 Li2 N3 0.0 . .
C211 N21 Li2 Li4 180.000(6) . .
Mn2 N21 Li2 Li4 0.000(6) . .
C211 N21 Li2 Mn2 180.0 . .
C211 N21 Li2 Li3 -145.3(3) . 7_565
Mn2 N21 Li2 Li3 34.7(3) . 7_565
C211 N21 Li2 Li3 145.3(3) . .
Mn2 N21 Li2 Li3 -34.7(3) . .
N21 Mn2 Li2 N41 113.2(4) . .
N1 Mn2 Li2 N41 1.4(6) . .
N1 Mn2 Li2 N41 -134.9(3) 7_565 .
N3 Mn2 Li2 N41 -66.8(4) . .
Mn1 Mn2 Li2 N41 -66.8(4) . .
Mn3 Mn2 Li2 N41 -37.0(4) . .
Mn3 Mn2 Li2 N41 -96.5(4) 7_565 .
N21 Mn2 Li2 N41 -113.2(4) . 7_565
N1 Mn2 Li2 N41 134.9(3) . 7_565
N1 Mn2 Li2 N41 -1.4(6) 7_565 7_565
N3 Mn2 Li2 N41 66.8(4) . 7_565
Mn1 Mn2 Li2 N41 66.8(4) . 7_565
Mn3 Mn2 Li2 N41 96.5(4) . 7_565
Mn3 Mn2 Li2 N41 37.0(4) 7_565 7_565
N21 Mn2 Li2 N3 180.0 . .
N1 Mn2 Li2 N3 68.14(19) . .
N1 Mn2 Li2 N3 -68.14(19) 7_565 .
Mn1 Mn2 Li2 N3 0.0 . .
Mn3 Mn2 Li2 N3 29.786(16) . .
Mn3 Mn2 Li2 N3 -29.785(16) 7_565 .
N21 Mn2 Li2 Li4 180.000(1) . .
N1 Mn2 Li2 Li4 68.14(19) . .
N1 Mn2 Li2 Li4 -68.14(19) 7_565 .
N3 Mn2 Li2 Li4 0.0 . .
Mn1 Mn2 Li2 Li4 0.000(2) . .
Mn3 Mn2 Li2 Li4 29.786(16) . .
Mn3 Mn2 Li2 Li4 -29.784(16) 7_565 .
N1 Mn2 Li2 N21 -111.86(19) . .
N1 Mn2 Li2 N21 111.86(19) 7_565 .
N3 Mn2 Li2 N21 180.0 . .
Mn1 Mn2 Li2 N21 180.000(2) . .
Mn3 Mn2 Li2 N21 -150.214(16) . .
Mn3 Mn2 Li2 N21 150.216(16) 7_565 .
N21 Mn2 Li2 Li3 -150.28(18) . 7_565
N1 Mn2 Li2 Li3 97.86(19) . 7_565
N1 Mn2 Li2 Li3 -38.4(3) 7_565 7_565
N3 Mn2 Li2 Li3 29.72(18) . 7_565
Mn1 Mn2 Li2 Li3 29.72(18) . 7_565
Mn3 Mn2 Li2 Li3 59.50(18) . 7_565
Mn3 Mn2 Li2 Li3 -0.07(19) 7_565 7_565
N21 Mn2 Li2 Li3 150.28(18) . .
N1 Mn2 Li2 Li3 38.4(3) . .
N1 Mn2 Li2 Li3 -97.86(19) 7_565 .
N3 Mn2 Li2 Li3 -29.72(18) . .
Mn1 Mn2 Li2 Li3 -29.72(18) . .
Mn3 Mn2 Li2 Li3 0.07(19) . .
Mn3 Mn2 Li2 Li3 -59.50(18) 7_565 .
C411 N41 Li3 N42 -87.3(6) . .
Li2 N41 Li3 N42 81.8(4) . .
Li4 N41 Li3 N42 11.5(4) . .
C411 N41 Li3 N3 174.9(4) . .
Li2 N41 Li3 N3 -16.0(4) . .
Li4 N41 Li3 N3 -86.3(4) . .
C411 N41 Li3 Li4 -98.8(6) . .
Li2 N41 Li3 Li4 70.3(4) . .
C411 N41 Li3 N31 93.1(6) . .
Li2 N41 Li3 N31 -97.8(4) . .
Li4 N41 Li3 N31 -168.1(5) . .
C411 N41 Li3 Mn3 135.1(4) . .
Li2 N41 Li3 Mn3 -55.8(4) . .
Li4 N41 Li3 Mn3 -126.1(4) . .
C411 N41 Li3 Li3 -134.2(5) . 7_565
Li2 N41 Li3 Li3 34.9(3) . 7_565
Li4 N41 Li3 Li3 -35.4(3) . 7_565
C411 N41 Li3 Li2 -169.1(6) . .
Li4 N41 Li3 Li2 -70.3(4) . .
C421 N42 Li3 N41 91.4(8) . .
Li3 N42 Li3 N41 -82.2(4) 7_565 .
Li4 N42 Li3 N41 -11.6(4) . .
C421 N42 Li3 N3 -171.9(7) . .
Li3 N42 Li3 N3 14.5(5) 7_565 .
Li4 N42 Li3 N3 85.1(4) . .
C421 N42 Li3 Li4 103.0(9) . .
Li3 N42 Li3 Li4 -70.6(4) 7_565 .
C421 N42 Li3 N31 -89.0(9) . .
Li3 N42 Li3 N31 97.4(4) 7_565 .
Li4 N42 Li3 N31 168.0(5) . .
C421 N42 Li3 Mn3 -132.3(7) . .
Li3 N42 Li3 Mn3 54.1(5) 7_565 .
Li4 N42 Li3 Mn3 124.7(4) . .
C421 N42 Li3 Li3 173.6(10) . 7_565
Li4 N42 Li3 Li3 70.6(4) . 7_565
C421 N42 Li3 Li2 137.6(8) . .
Li3 N42 Li3 Li2 -36.0(5) 7_565 .
Li4 N42 Li3 Li2 34.6(3) . .
Mn3 N3 Li3 N41 163.7(2) 7_565 .
Mn3 N3 Li3 N41 -123.8(3) . .
Mn2 N3 Li3 N41 -51.1(5) . .
Li2 N3 Li3 N41 15.1(3) . .
Li3 N3 Li3 N41 96.4(3) 7_565 .
Mn3 N3 Li3 N42 53.6(5) 7_565 .
Mn3 N3 Li3 N42 126.1(3) . .
Mn2 N3 Li3 N42 -161.3(3) . .
Li2 N3 Li3 N42 -95.0(4) . .
Li3 N3 Li3 N42 -13.7(4) 7_565 .
Mn3 N3 Li3 Li4 108.3(4) 7_565 .
Mn3 N3 Li3 Li4 -179.2(3) . .
Mn2 N3 Li3 Li4 -106.5(4) . .
Li2 N3 Li3 Li4 -40.3(4) . .
Li3 N3 Li3 Li4 41.0(4) 7_565 .
Mn3 N3 Li3 N31 -71.8(3) 7_565 .
Mn3 N3 Li3 N31 0.74(16) . .
Mn2 N3 Li3 N31 73.4(4) . .
Li2 N3 Li3 N31 139.6(3) . .
Li3 N3 Li3 N31 -139.02(16) 7_565 .
Mn3 N3 Li3 Mn3 -72.5(3) 7_565 .
Mn2 N3 Li3 Mn3 72.7(3) . .
Li2 N3 Li3 Mn3 138.9(2) . .
Li3 N3 Li3 Mn3 -139.8(2) 7_565 .
Mn3 N3 Li3 Li3 67.3(3) 7_565 7_565
Mn3 N3 Li3 Li3 139.8(2) . 7_565
Mn2 N3 Li3 Li3 -147.6(5) . 7_565
Li2 N3 Li3 Li3 -81.3(3) . 7_565
Mn3 N3 Li3 Li2 148.6(4) 7_565 .
Mn3 N3 Li3 Li2 -138.9(2) . .
Mn2 N3 Li3 Li2 -66.2(4) . .
Li3 N3 Li3 Li2 81.3(3) 7_565 .
C31 N31 Li3 N41 -92.6(5) . .
Mn3 N31 Li3 N41 88.1(4) . .
C31 N31 Li3 N42 87.9(5) . .
Mn3 N31 Li3 N42 -91.5(4) . .
C31 N31 Li3 N3 178.5(3) . .
Mn3 N31 Li3 N3 -0.85(18) . .
C31 N31 Li3 Li4 179(3) . .
Mn3 N31 Li3 Li4 -1(3) . .
C31 N31 Li3 Mn3 179.4(3) . .
C31 N31 Li3 Li3 143.3(3) . 7_565
Mn3 N31 Li3 Li3 -36.09(15) . 7_565
C31 N31 Li3 Li2 -147.1(3) . .
Mn3 N31 Li3 Li2 33.5(3) . .
N31 Mn3 Li3 N41 -114.0(4) . .
N3 Mn3 Li3 N41 67.2(3) . .
N2 Mn3 Li3 N41 134.8(3) . .
N1 Mn3 Li3 N41 -0.7(5) . .
Mn3 Mn3 Li3 N41 97.3(3) 7_565 .
Mn2 Mn3 Li3 N41 36.9(3) . .
Mn1 Mn3 Li3 N41 65.7(5) . .
N31 Mn3 Li3 N42 112.4(4) . .
N3 Mn3 Li3 N42 -66.4(4) . .
N2 Mn3 Li3 N42 1.3(5) . .
N1 Mn3 Li3 N42 -134.3(3) . .
Mn3 Mn3 Li3 N42 -36.3(4) 7_565 .
Mn2 Mn3 Li3 N42 -96.7(4) . .
Mn1 Mn3 Li3 N42 -67.9(5) . .
N31 Mn3 Li3 N3 178.8(3) . .
N2 Mn3 Li3 N3 67.6(3) . .
N1 Mn3 Li3 N3 -68.0(3) . .
Mn3 Mn3 Li3 N3 30.04(18) 7_565 .
Mn2 Mn3 Li3 N3 -30.30(18) . .
Mn1 Mn3 Li3 N3 -1.5(4) . .
N31 Mn3 Li3 Li4 179.9(6) . .
N3 Mn3 Li3 Li4 1.1(5) . .
N2 Mn3 Li3 Li4 68.7(6) . .
N1 Mn3 Li3 Li4 -66.9(6) . .
Mn3 Mn3 Li3 Li4 31.1(5) 7_565 .
Mn2 Mn3 Li3 Li4 -29.2(5) . .
Mn1 Mn3 Li3 Li4 -0.4(7) . .
N3 Mn3 Li3 N31 -178.8(3) . .
N2 Mn3 Li3 N31 -111.2(2) . .
N1 Mn3 Li3 N31 113.25(19) . .
Mn3 Mn3 Li3 N31 -148.74(14) 7_565 .
Mn2 Mn3 Li3 N31 150.92(14) . .
Mn1 Mn3 Li3 N31 179.7(2) . .
N31 Mn3 Li3 Li3 148.75(14) . 7_565
N3 Mn3 Li3 Li3 -30.03(18) . 7_565
N2 Mn3 Li3 Li3 37.58(16) . 7_565
N1 Mn3 Li3 Li3 -98.00(15) . 7_565
Mn3 Mn3 Li3 Li3 0.0 7_565 7_565
Mn2 Mn3 Li3 Li3 -60.335(17) . 7_565
Mn1 Mn3 Li3 Li3 -31.5(3) . 7_565
N31 Mn3 Li3 Li2 -150.8(3) . .
N3 Mn3 Li3 Li2 30.37(18) . .
N2 Mn3 Li3 Li2 98.0(2) . .
N1 Mn3 Li3 Li2 -37.6(3) . .
Mn3 Mn3 Li3 Li2 60.41(18) 7_565 .
Mn2 Mn3 Li3 Li2 0.07(18) . .
Mn1 Mn3 Li3 Li2 28.9(4) . .
N41 Li2 Li3 N41 111.0(5) 7_565 .
N3 Li2 Li3 N41 -159.0(5) . .
Li4 Li2 Li3 N41 74.4(4) . .
N21 Li2 Li3 N41 -111.8(3) . .
Mn2 Li2 Li3 N41 -131.9(3) . .
Li3 Li2 Li3 N41 139.3(4) 7_565 .
N41 Li2 Li3 N42 -109.7(4) . .
N41 Li2 Li3 N42 1.3(4) 7_565 .
N3 Li2 Li3 N42 91.3(4) . .
Li4 Li2 Li3 N42 -35.3(3) . .
N21 Li2 Li3 N42 138.5(3) . .
Mn2 Li2 Li3 N42 118.4(3) . .
Li3 Li2 Li3 N42 29.6(4) 7_565 .
N41 Li2 Li3 N3 159.0(5) . .
N41 Li2 Li3 N3 -90.0(3) 7_565 .
Li4 Li2 Li3 N3 -126.6(4) . .
N21 Li2 Li3 N3 47.2(3) . .
Mn2 Li2 Li3 N3 27.04(17) . .
Li3 Li2 Li3 N3 -61.7(2) 7_565 .
N41 Li2 Li3 Li4 -74.4(4) . .
N41 Li2 Li3 Li4 36.6(4) 7_565 .
N3 Li2 Li3 Li4 126.6(4) . .
N21 Li2 Li3 Li4 173.8(4) . .
Mn2 Li2 Li3 Li4 153.7(3) . .
Li3 Li2 Li3 Li4 64.9(3) 7_565 .
N41 Li2 Li3 N31 112.4(5) . .
N41 Li2 Li3 N31 -136.6(4) 7_565 .
N3 Li2 Li3 N31 -46.6(3) . .
Li4 Li2 Li3 N31 -173.2(4) . .
N21 Li2 Li3 N31 0.6(5) . .
Mn2 Li2 Li3 N31 -19.5(3) . .
Li3 Li2 Li3 N31 -108.3(3) 7_565 .
N41 Li2 Li3 Mn3 131.9(4) . .
N41 Li2 Li3 Mn3 -117.1(3) 7_565 .
N3 Li2 Li3 Mn3 -27.10(16) . .
Li4 Li2 Li3 Mn3 -153.7(3) . .
N21 Li2 Li3 Mn3 20.1(3) . .
Mn2 Li2 Li3 Mn3 -0.06(17) . .
Li3 Li2 Li3 Mn3 -88.8(2) 7_565 .
N41 Li2 Li3 Li3 -139.3(4) . 7_565
N41 Li2 Li3 Li3 -28.3(2) 7_565 7_565
N3 Li2 Li3 Li3 61.7(2) . 7_565
Li4 Li2 Li3 Li3 -64.9(3) . 7_565
N21 Li2 Li3 Li3 108.9(3) . 7_565
Mn2 Li2 Li3 Li3 88.78(17) . 7_565
C421 N42 Li4 N41 -122.3(4) . .
Li3 N42 Li4 N41 11.3(4) . .
Li3 N42 Li4 N41 104.2(5) 7_565 .
C421 N42 Li4 N41 122.3(4) . 7_565
Li3 N42 Li4 N41 -104.2(5) . 7_565
Li3 N42 Li4 N41 -11.3(4) 7_565 7_565
C421 N42 Li4 Li3 133.6(2) . 7_565
Li3 N42 Li4 Li3 -92.9(5) . 7_565
C421 N42 Li4 Li3 -133.6(2) . .
Li3 N42 Li4 Li3 92.9(5) 7_565 .
C421 N42 Li4 Li2 180.0 . .
Li3 N42 Li4 Li2 -46.4(2) . .
Li3 N42 Li4 Li2 46.4(2) 7_565 .
C421 N42 Li4 C414 58.4(4) . 7_565
Li3 N42 Li4 C414 -168.0(5) . 7_565
Li3 N42 Li4 C414 -75.1(4) 7_565 7_565
C411 N41 Li4 N42 119.1(5) . .
Li3 N41 Li4 N42 -11.4(4) . .
Li2 N41 Li4 N42 -105.8(5) . .
C411 N41 Li4 N41 -125.4(5) . 7_565
Li3 N41 Li4 N41 104.2(5) . 7_565
Li2 N41 Li4 N41 9.7(5) . 7_565
C411 N41 Li4 Li3 177.1(4) . 7_565
Li3 N41 Li4 Li3 46.7(5) . 7_565
Li2 N41 Li4 Li3 -47.7(5) . 7_565
C411 N41 Li4 Li3 130.4(4) . .
Li2 N41 Li4 Li3 -94.4(4) . .
C411 N41 Li4 Li2 -135.1(5) . .
Li3 N41 Li4 Li2 94.4(4) . .
C411 N41 Li4 C414 -61.9(8) . 7_565
Li3 N41 Li4 C414 167.7(7) . 7_565
Li2 N41 Li4 C414 73.3(7) . 7_565
N41 Li3 Li4 N42 166.7(4) . .
N3 Li3 Li4 N42 -97.6(3) . .
N31 Li3 Li4 N42 -98(3) . .
Mn3 Li3 Li4 N42 -98.4(5) . .
Li3 Li3 Li4 N42 -58.6(3) 7_565 .
Li2 Li3 Li4 N42 -135.7(3) . .
N42 Li3 Li4 N41 -166.7(4) . .
N3 Li3 Li4 N41 95.7(3) . .
N31 Li3 Li4 N41 95(3) . .
Mn3 Li3 Li4 N41 94.9(5) . .
Li3 Li3 Li4 N41 134.7(4) 7_565 .
Li2 Li3 Li4 N41 57.7(3) . .
N41 Li3 Li4 N41 -96.5(6) . 7_565
N42 Li3 Li4 N41 96.8(5) . 7_565
N3 Li3 Li4 N41 -0.8(5) . 7_565
N31 Li3 Li4 N41 -1(3) . 7_565
Mn3 Li3 Li4 N41 -1.6(8) . 7_565
Li3 Li3 Li4 N41 38.2(3) 7_565 7_565
Li2 Li3 Li4 N41 -38.9(4) . 7_565
N41 Li3 Li4 Li3 -134.7(4) . 7_565
N42 Li3 Li4 Li3 58.6(3) . 7_565
N3 Li3 Li4 Li3 -39.0(4) . 7_565
N31 Li3 Li4 Li3 -39(3) . 7_565
Mn3 Li3 Li4 Li3 -39.8(7) . 7_565
Li2 Li3 Li4 Li3 -77.0(3) . 7_565
N41 Li3 Li4 Li2 -57.7(3) . .
N42 Li3 Li4 Li2 135.7(3) . .
N3 Li3 Li4 Li2 38.0(3) . .
N31 Li3 Li4 Li2 38(3) . .
Mn3 Li3 Li4 Li2 37.3(5) . .
Li3 Li3 Li4 Li2 77.0(3) 7_565 .
N41 Li3 Li4 C414 -144(2) . 7_565
N42 Li3 Li4 C414 50(2) . 7_565
N3 Li3 Li4 C414 -48(2) . 7_565
N31 Li3 Li4 C414 -48(4) . 7_565
Mn3 Li3 Li4 C414 -49(3) . 7_565
Li3 Li3 Li4 C414 -9(2) 7_565 7_565
Li2 Li3 Li4 C414 -86(2) . 7_565
N41 Li2 Li4 N42 95.7(3) . .
N41 Li2 Li4 N42 -95.7(3) 7_565 .
N3 Li2 Li4 N42 0.0 . .
N21 Li2 Li4 N42 0.000(6) . .
Mn2 Li2 Li4 N42 0.000(1) . .
Li3 Li2 Li4 N42 -38.1(2) 7_565 .
Li3 Li2 Li4 N42 38.1(2) . .
N41 Li2 Li4 N41 168.5(6) 7_565 .
N3 Li2 Li4 N41 -95.7(3) . .
N21 Li2 Li4 N41 -95.7(3) . .
Mn2 Li2 Li4 N41 -95.7(3) . .
Li3 Li2 Li4 N41 -133.9(5) 7_565 .
Li3 Li2 Li4 N41 -57.6(3) . .
N41 Li2 Li4 N41 -168.5(6) . 7_565
N3 Li2 Li4 N41 95.7(3) . 7_565
N21 Li2 Li4 N41 95.7(3) . 7_565
Mn2 Li2 Li4 N41 95.7(3) . 7_565
Li3 Li2 Li4 N41 57.6(3) 7_565 7_565
Li3 Li2 Li4 N41 133.9(5) . 7_565
N41 Li2 Li4 Li3 133.9(5) . 7_565
N41 Li2 Li4 Li3 -57.6(3) 7_565 7_565
N3 Li2 Li4 Li3 38.1(2) . 7_565
N21 Li2 Li4 Li3 38.1(2) . 7_565
Mn2 Li2 Li4 Li3 38.1(2) . 7_565
Li3 Li2 Li4 Li3 76.3(5) . 7_565
N41 Li2 Li4 Li3 57.6(3) . .
N41 Li2 Li4 Li3 -133.9(5) 7_565 .
N3 Li2 Li4 Li3 -38.1(2) . .
N21 Li2 Li4 Li3 -38.1(2) . .
Mn2 Li2 Li4 Li3 -38.1(2) . .
Li3 Li2 Li4 Li3 -76.3(5) 7_565 .
N41 Li2 Li4 C414 -137.2(6) . 7_565
N41 Li2 Li4 C414 31.4(4) 7_565 7_565
N3 Li2 Li4 C414 127.1(4) . 7_565
N21 Li2 Li4 C414 127.1(4) . 7_565
Mn2 Li2 Li4 C414 127.1(4) . 7_565
Li3 Li2 Li4 C414 89.0(4) 7_565 7_565
Li3 Li2 Li4 C414 165.2(5) . 7_565
Mn1 N1 C11 C12 60.5(4) . .
Mn2 N1 C11 C12 179.5(3) . .
Mn3 N1 C11 C12 -60.7(4) . .
Mn1 N1 C11 C14 -179.6(3) . .
Mn2 N1 C11 C14 -60.6(4) . .
Mn3 N1 C11 C14 59.1(4) . .
Mn1 N1 C11 C13 -58.2(4) . .
Mn2 N1 C11 C13 60.9(4) . .
Mn3 N1 C11 C13 -179.4(3) . .
Mn3 N2 C21 C23 -179.0(3) 7_565 .
Mn3 N2 C21 C23 61.1(5) . .
Mn1 N2 C21 C23 -58.9(3) . .
Mn3 N2 C21 C23 -61.1(5) 7_565 7_565
Mn3 N2 C21 C23 179.0(3) . 7_565
Mn1 N2 C21 C23 58.9(3) . 7_565
Mn3 N2 C21 C22 60.0(3) 7_565 .
Mn3 N2 C21 C22 -60.0(3) . .
Mn1 N2 C21 C22 180.0 . .
Mn3 N31 C31 C33 141(3) . .
Li3 N31 C31 C33 -34.0(8) . .
Mn3 N31 C31 C33' -37(3) . .
Li3 N31 C31 C33' 148.6(8) . .
Mn3 N31 C31 C34' -161(2) . .
Li3 N31 C31 C34' 23.9(6) . .
Mn3 N31 C31 C32 -93(3) . .
Li3 N31 C31 C32 92.4(5) . .
Mn3 N31 C31 C34 16(3) . .
Li3 N31 C31 C34 -159.0(6) . .
Mn3 N31 C31 C32' 88(3) . .
Li3 N31 C31 C32' -87.1(6) . .
Mn1 N11 C111 C112 -120.7(6) . .
Mn1 N11 C111 C112 120.7(6) . 7_565
Mn1 N11 C111 C113 -0.001(9) . .
Mn2 N21 C211 C214 -139.1(2) . .
Li2 N21 C211 C214 40.9(2) . .
Mn2 N21 C211 C212 -19.4(3) . .
Li2 N21 C211 C212 160.6(2) . .
Mn2 N21 C211 C212 19.4(2) . 7_565
Li2 N21 C211 C212 -160.6(2) . 7_565
Mn2 N21 C211 C214 139.1(2) . 7_565
Li2 N21 C211 C214 -40.9(2) . 7_565
Mn2 N21 C211 C213 -101.6(3) . 7_565
Li2 N21 C211 C213 78.4(3) . 7_565
Mn2 N21 C211 C213 101.6(3) . .
Li2 N21 C211 C213 -78.4(3) . .
Li3 N41 C411 C410 135.9(15) . .
Li2 N41 C411 C410 -27.7(16) . .
Li4 N41 C411 C410 54.7(15) . .
Li3 N41 C411 C41' -0.5(10) . .
Li2 N41 C411 C41' -164.1(9) . .
Li4 N41 C411 C41' -81.7(9) . .
Li3 N41 C411 C41" -112.8(11) . .
Li2 N41 C411 C41" 83.5(11) . .
Li4 N41 C411 C41" 166.0(11) . .
Li3 N41 C411 C412 -52.8(8) . .
Li2 N41 C411 C412 143.6(8) . .
Li4 N41 C411 C412 -134.0(7) . .
Li3 N41 C411 C414 66.5(7) . .
Li2 N41 C411 C414 -97.1(8) . .
Li4 N41 C411 C414 -14.7(7) . .
Li3 N41 C411 C413 -174.3(7) . .
Li2 N41 C411 C413 22.1(8) . .
Li4 N41 C411 C413 104.5(6) . .
Li3 N42 C421 C422 140.7(9) . .
Li3 N42 C421 C422 -48.6(9) 7_565 .
Li4 N42 C421 C422 -134.0(6) . .
Li3 N42 C421 C422 48.6(9) . 7_565
Li3 N42 C421 C422 -140.7(9) 7_565 7_565
Li4 N42 C421 C422 134.0(6) . 7_565
Li3 N42 C421 C423 -70.0(9) . 7_565
Li3 N42 C421 C423 100.7(9) 7_565 7_565
Li4 N42 C421 C423 15.3(6) . 7_565
Li3 N42 C421 C423 -100.7(9) . .
Li3 N42 C421 C423 70.0(9) 7_565 .
Li4 N42 C421 C423 -15.3(6) . .
Li3 N42 C421 C424 167.2(8) . 7_565
Li3 N42 C421 C424 -22.1(11) 7_565 7_565
Li4 N42 C421 C424 -107.4(7) . 7_565
Li3 N42 C421 C424 22.1(11) . .
Li3 N42 C421 C424 -167.2(8) 7_565 .
Li4 N42 C421 C424 107.4(7) . .
C2S C1S C2S C3S -177.4(9) 7 .
